data_1515390
loop_
_publ_author_name
'Zhou, Zhi'
'Feng, Xin'
'Yin, Xiang'
'Chen, Ying-Chun'

_publ_section_title
;
 Direct Remote Asymmetric Bisvinylogous 1,4-Additions of Cyclic
 2,5-Dienones to Nitroalkenes.
;
_journal_issue 9
_journal_name_full 'Organic letters'
_journal_page_first 2370
_journal_page_last 2373
_journal_paper_doi 10.1021/ol500700d
_journal_volume 16
_journal_year 2014
_chemical_absolute_configuration ad
_chemical_formula_sum 'C33 H39 N O6 S'
_chemical_formula_weight 577.71
_chemical_name_systematic
; 
 ? 
;
_space_group_IT_number 4
_symmetry_cell_setting monoclinic
_symmetry_space_group_name_Hall 'P 2yb'
_symmetry_space_group_name_H-M 'P 1 21 1'
_atom_sites_solution_hydrogens geom
_atom_sites_solution_primary direct
_atom_sites_solution_secondary difmap
_audit_creation_method SHELXL-97
_cell_angle_alpha 90.00
_cell_angle_beta 101.792(2)
_cell_angle_gamma 90.00
_cell_formula_units_Z 2
_cell_length_a 9.3751(16)
_cell_length_b 9.8572(17)
_cell_length_c 16.631(3)
_cell_measurement_reflns_used 5711
_cell_measurement_temperature 153(2)
_cell_measurement_theta_max 29.123
_cell_measurement_theta_min 2.987
_cell_volume 1504.5(5)
_computing_cell_refinement 'CrystalClear (Rigaku Inc., 2008)'
_computing_data_collection 'CrystalClear (Rigaku Inc., 2008)'
_computing_data_reduction 'CrystalClear (Rigaku Inc., 2008)'
_computing_structure_refinement 'SHELXL-97 (Sheldrick, 1997)'
_computing_structure_solution 'SHELXS-97 (Sheldrick, 1990)'
_diffrn_ambient_temperature 153(2)
_diffrn_detector_area_resol_mean 28.5714
_diffrn_measured_fraction_theta_full 0.981
_diffrn_measured_fraction_theta_max 0.981
_diffrn_measurement_device_type AFC10/Saturn724+
_diffrn_measurement_method 'phi and omega scans'
_diffrn_radiation_monochromator graphite
_diffrn_radiation_source 'Rotating Anode'
_diffrn_radiation_type MoK\a
_diffrn_radiation_wavelength 0.71073
_diffrn_reflns_av_R_equivalents 0.0255
_diffrn_reflns_av_sigmaI/netI 0.0454
_diffrn_reflns_limit_h_max 11
_diffrn_reflns_limit_h_min -12
_diffrn_reflns_limit_k_max 13
_diffrn_reflns_limit_k_min -13
_diffrn_reflns_limit_l_max 22
_diffrn_reflns_limit_l_min -22
_diffrn_reflns_number 13353
_diffrn_reflns_theta_full 29.12
_diffrn_reflns_theta_max 29.12
_diffrn_reflns_theta_min 2.99
_diffrn_standards_decay_% 0
_diffrn_standards_interval_count 0
_diffrn_standards_interval_time 0
_diffrn_standards_number 0
_exptl_absorpt_coefficient_mu 0.153
_exptl_absorpt_correction_T_max 0.9570
_exptl_absorpt_correction_T_min 0.9372
_exptl_absorpt_correction_type multi-scan
_exptl_crystal_colour Colorless
_exptl_crystal_density_diffrn 1.275
_exptl_crystal_density_method 'not measured'
_exptl_crystal_description Chunk
_exptl_crystal_F_000 616
_exptl_crystal_size_max 0.43
_exptl_crystal_size_mid 0.40
_exptl_crystal_size_min 0.29
_refine_diff_density_max 0.194
_refine_diff_density_min -0.220
_refine_diff_density_rms 0.037
_refine_ls_abs_structure_details 'Flack H D (1983), Acta Cryst. A39, 876-881'
_refine_ls_abs_structure_Flack 0.04(5)
_refine_ls_extinction_coef 0.0083(15)
_refine_ls_extinction_expression Fc^*^=kFc[1+0.001xFc^2^\l^3^/sin(2\q)]^-1/4^
_refine_ls_extinction_method SHELXL
_refine_ls_goodness_of_fit_ref 1.001
_refine_ls_hydrogen_treatment constr
_refine_ls_matrix_type full
_refine_ls_number_parameters 375
_refine_ls_number_reflns 7143
_refine_ls_number_restraints 1
_refine_ls_restrained_S_all 1.000
_refine_ls_R_factor_all 0.0393
_refine_ls_R_factor_gt 0.0361
_refine_ls_shift/su_max 0.001
_refine_ls_shift/su_mean 0.000
_refine_ls_structure_factor_coef Fsqd
_refine_ls_weighting_details 'calc w=1/[\s^2^(Fo^2^)+(0.0356P)^2^+0.1030P] where P=(Fo^2^+2Fc^2^)/3'
_refine_ls_weighting_scheme calc
_refine_ls_wR_factor_gt 0.0762
_refine_ls_wR_factor_ref 0.0785
_reflns_number_gt 6678
_reflns_number_total 7143
_reflns_threshold_expression >2sigma(I)
_cod_data_source_file ol500700d_si_003.cif
_cod_data_source_block 11
_cod_depositor_comments
;
The following automatic conversions were performed:

'_symmetry_cell_setting' value 'Monoclinic' changed to 'monoclinic'
according to
/usr/data/users/saulius/crontab/automatic-downloads/rss-feeds/ACS/lib/dictionaries/cif_core.dic
dictionary named 'cif_core.dic' version 2.4.2 from 2011-04-26.

Automatic conversion script
Id: cif_fix_values 2281 2013-09-26 08:29:07Z andrius 

 Adding full bibliography for 1515390--1515391.cif.

The following automatic conversions were performed:

'_exptl_absorpt_correction_type' value 'Multi-scans' was replaced
with the value 'multi-scan' as specified in the replacement file
'src/cod-tools/trunk/data/replacement-values/replacement_values.lst'.

Automatic conversion script
Id: cif_fix_values 5376 2017-05-30 11:51:03Z andrius 
;
_cod_original_cell_volume 1504.4(5)
_cod_original_sg_symbol_H-M P2(1)
_cod_database_code 1515390

loop_
_symmetry_equiv_pos_as_xyz
'x, y, z'
'-x, y+1/2, -z'

loop_
_atom_site_label
_atom_site_type_symbol
_atom_site_fract_x
_atom_site_fract_y
_atom_site_fract_z
_atom_site_U_iso_or_equiv
_atom_site_adp_type
_atom_site_occupancy
_atom_site_symmetry_multiplicity
_atom_site_calc_flag
_atom_site_refinement_flags
S1 S 0.12113(4) 0.95766(4) 0.23260(2) 0.02778(10) Uani 1 1 d .
O1 O 0.70927(13) 0.74049(15) 0.26307(9) 0.0476(4) Uani 1 1 d .
O2 O 0.30945(12) 0.47675(12) 0.34691(6) 0.0279(2) Uani 1 1 d .
O3 O -0.14973(12) 0.50437(11) 0.14958(7) 0.0265(2) Uani 1 1 d .
O4 O -0.01709(14) 0.40412(13) 0.26136(8) 0.0401(3) Uani 1 1 d .
O5 O 0.46481(11) 0.25461(12) 0.35212(6) 0.0261(2) Uani 1 1 d .
O6 O 0.49046(13) 0.16700(12) 0.22977(7) 0.0341(3) Uani 1 1 d .
N1 N 0.32406(14) 0.33472(12) 0.23655(7) 0.0215(3) Uani 1 1 d .
C1 C 0.49059(16) 0.61606(17) 0.21503(10) 0.0256(3) Uani 1 1 d .
H1A H 0.5189 0.5683 0.2683 0.031 Uiso 1 1 calc R
H1B H 0.4907 0.5491 0.1707 0.031 Uiso 1 1 calc R
C2 C 0.60088(17) 0.72586(18) 0.20982(11) 0.0316(4) Uani 1 1 d .
C3 C 0.5668(2) 0.8156(2) 0.13504(12) 0.0396(4) Uani 1 1 d .
H3A H 0.5788 0.7634 0.0860 0.048 Uiso 1 1 calc R
H3B H 0.6359 0.8927 0.1418 0.048 Uiso 1 1 calc R
C4 C 0.41058(18) 0.86957(17) 0.12238(10) 0.0291(4) Uani 1 1 d .
H4A H 0.4044 0.9374 0.1654 0.035 Uiso 1 1 calc R
H4B H 0.3850 0.9154 0.0684 0.035 Uiso 1 1 calc R
C5 C 0.30152(17) 0.75554(15) 0.12591(9) 0.0225(3) Uani 1 1 d .
H5A H 0.3020 0.6923 0.0797 0.027 Uiso 1 1 calc R
H5B H 0.2026 0.7950 0.1186 0.027 Uiso 1 1 calc R
C6 C 0.33442(16) 0.67511(15) 0.20704(9) 0.0192(3) Uani 1 1 d .
C7 C 0.33596(16) 0.76388(15) 0.28359(9) 0.0218(3) Uani 1 1 d .
H7A H 0.3846 0.7119 0.3325 0.026 Uiso 1 1 calc R
H7B H 0.3968 0.8447 0.2796 0.026 Uiso 1 1 calc R
C8 C 0.18880(17) 0.81279(15) 0.29855(9) 0.0213(3) Uani 1 1 d .
H8 H 0.2064 0.8466 0.3564 0.026 Uiso 1 1 calc R
C9 C 0.07945(16) 0.69632(16) 0.29296(9) 0.0235(3) Uani 1 1 d .
H9A H -0.0180 0.7338 0.2943 0.028 Uiso 1 1 calc R
H9B H 0.1085 0.6363 0.3413 0.028 Uiso 1 1 calc R
C10 C 0.07045(16) 0.61266(15) 0.21426(9) 0.0216(3) Uani 1 1 d .
H10 H 0.0325 0.6726 0.1661 0.026 Uiso 1 1 calc R
C11 C 0.22065(16) 0.55521(15) 0.20465(9) 0.0190(3) Uani 1 1 d .
C12 C 0.20385(15) 0.46579(16) 0.12944(8) 0.0200(3) Uani 1 1 d .
C13 C 0.12908(16) 0.48870(16) 0.04883(9) 0.0227(3) Uani 1 1 d .
H13 H 0.0823 0.5732 0.0340 0.027 Uiso 1 1 calc R
C14 C 0.12396(18) 0.38668(17) -0.00920(9) 0.0259(3) Uani 1 1 d .
H14 H 0.0758 0.4024 -0.0645 0.031 Uiso 1 1 calc R
C15 C 0.18866(17) 0.26199(17) 0.01297(10) 0.0276(3) Uani 1 1 d .
H15 H 0.1844 0.1932 -0.0275 0.033 Uiso 1 1 calc R
C16 C 0.25961(18) 0.23588(16) 0.09332(10) 0.0274(3) Uani 1 1 d .
H16 H 0.3021 0.1498 0.1086 0.033 Uiso 1 1 calc R
C17 C 0.26648(16) 0.33930(15) 0.15044(9) 0.0209(3) Uani 1 1 d .
C18 C 0.28571(15) 0.45552(16) 0.27435(8) 0.0204(3) Uani 1 1 d .
C19 C -0.01664(18) 1.02266(17) 0.28648(10) 0.0307(4) Uani 1 1 d .
H19A H -0.0568 1.1082 0.2599 0.037 Uiso 1 1 calc R
H19B H -0.0975 0.9564 0.2804 0.037 Uiso 1 1 calc R
C20 C 0.03982(17) 1.04880(16) 0.37615(10) 0.0249(3) Uani 1 1 d .
C21 C -0.00713(17) 0.96957(18) 0.43461(10) 0.0297(3) Uani 1 1 d .
H21 H -0.0718 0.8962 0.4173 0.036 Uiso 1 1 calc R
C22 C 0.0387(2) 0.9956(2) 0.51783(11) 0.0402(5) Uani 1 1 d .
H22 H 0.0039 0.9418 0.5571 0.048 Uiso 1 1 calc R
C23 C 0.1354(2) 1.1003(2) 0.54316(12) 0.0488(6) Uani 1 1 d .
H23 H 0.1683 1.1182 0.6001 0.059 Uiso 1 1 calc R
C24 C 0.1842(2) 1.1793(2) 0.48500(13) 0.0472(5) Uani 1 1 d .
H24 H 0.2509 1.2512 0.5024 0.057 Uiso 1 1 calc R
C25 C 0.13667(19) 1.15401(18) 0.40218(12) 0.0350(4) Uani 1 1 d .
H25 H 0.1704 1.2088 0.3629 0.042 Uiso 1 1 calc R
C26 C -0.03432(17) 0.49575(16) 0.21283(9) 0.0234(3) Uani 1 1 d .
C27 C -0.25003(19) 0.38994(18) 0.14039(11) 0.0332(4) Uani 1 1 d .
H27A H -0.3452 0.4177 0.1068 0.040 Uiso 1 1 calc R
H27B H -0.2657 0.3620 0.1951 0.040 Uiso 1 1 calc R
C28 C -0.1909(2) 0.27185(19) 0.09991(11) 0.0408(4) Uani 1 1 d .
H28A H -0.1711 0.3007 0.0469 0.049 Uiso 1 1 calc R
H28B H -0.2627 0.1983 0.0913 0.049 Uiso 1 1 calc R
H28C H -0.1005 0.2398 0.1353 0.049 Uiso 1 1 calc R
C29 C 0.43456(16) 0.24225(15) 0.27173(9) 0.0224(3) Uani 1 1 d .
C30 C 0.59835(17) 0.18956(17) 0.40141(10) 0.0260(3) Uani 1 1 d .
C31 C 0.73024(18) 0.24064(18) 0.37078(12) 0.0349(4) Uani 1 1 d .
H31A H 0.7319 0.1997 0.3173 0.042 Uiso 1 1 calc R
H31B H 0.8192 0.2157 0.4101 0.042 Uiso 1 1 calc R
H31C H 0.7249 0.3396 0.3652 0.042 Uiso 1 1 calc R
C32 C 0.5835(2) 0.03747(19) 0.39787(14) 0.0449(5) Uani 1 1 d .
H32A H 0.4875 0.0116 0.4075 0.054 Uiso 1 1 calc R
H32B H 0.6596 -0.0034 0.4402 0.054 Uiso 1 1 calc R
H32C H 0.5939 0.0052 0.3436 0.054 Uiso 1 1 calc R
C33 C 0.5989(2) 0.2440(3) 0.48655(11) 0.0518(6) Uani 1 1 d .
H33A H 0.5964 0.3434 0.4849 0.062 Uiso 1 1 calc R
H33B H 0.6876 0.2139 0.5244 0.062 Uiso 1 1 calc R
H33C H 0.5132 0.2100 0.5055 0.062 Uiso 1 1 calc R

loop_
_atom_site_aniso_label
_atom_site_aniso_U_11
_atom_site_aniso_U_22
_atom_site_aniso_U_33
_atom_site_aniso_U_23
_atom_site_aniso_U_13
_atom_site_aniso_U_12
S1 0.0362(2) 0.02496(18) 0.02372(18) 0.00337(16) 0.00984(16) 0.00970(17)
O1 0.0230(7) 0.0524(9) 0.0631(9) 0.0009(8) -0.0010(6) -0.0051(6)
O2 0.0386(6) 0.0274(6) 0.0163(5) -0.0005(5) 0.0022(4) 0.0061(5)
O3 0.0230(6) 0.0282(6) 0.0260(5) -0.0012(5) -0.0004(4) -0.0016(4)
O4 0.0430(8) 0.0389(7) 0.0349(7) 0.0145(6) -0.0008(6) -0.0125(6)
O5 0.0240(6) 0.0332(6) 0.0198(5) 0.0048(5) 0.0013(4) 0.0095(5)
O6 0.0382(7) 0.0310(6) 0.0302(6) -0.0087(5) 0.0007(5) 0.0124(5)
N1 0.0276(7) 0.0179(6) 0.0178(6) 0.0001(5) 0.0017(5) 0.0039(5)
C1 0.0216(8) 0.0261(8) 0.0292(8) -0.0034(7) 0.0054(6) 0.0023(6)
C2 0.0199(8) 0.0342(9) 0.0423(10) -0.0063(8) 0.0101(7) 0.0016(7)
C3 0.0338(10) 0.0407(11) 0.0482(11) 0.0012(9) 0.0174(9) -0.0068(8)
C4 0.0369(9) 0.0236(8) 0.0276(8) 0.0008(7) 0.0083(7) -0.0040(7)
C5 0.0268(8) 0.0213(7) 0.0195(7) -0.0001(6) 0.0050(6) 0.0003(6)
C6 0.0200(7) 0.0185(7) 0.0185(7) -0.0019(6) 0.0031(6) 0.0017(5)
C7 0.0222(7) 0.0207(7) 0.0219(7) -0.0014(6) 0.0032(6) 0.0012(6)
C8 0.0244(8) 0.0205(7) 0.0181(7) -0.0017(6) 0.0026(6) 0.0044(6)
C9 0.0244(8) 0.0252(7) 0.0214(7) -0.0003(6) 0.0061(6) 0.0033(6)
C10 0.0216(8) 0.0231(7) 0.0194(7) 0.0007(6) 0.0030(6) 0.0028(6)
C11 0.0200(7) 0.0196(6) 0.0165(6) 0.0002(5) 0.0020(6) 0.0010(5)
C12 0.0219(7) 0.0210(7) 0.0169(6) 0.0001(6) 0.0034(5) -0.0019(6)
C13 0.0243(7) 0.0239(7) 0.0194(7) 0.0021(6) 0.0030(6) -0.0010(6)
C14 0.0287(8) 0.0307(8) 0.0182(7) -0.0012(6) 0.0041(6) -0.0030(7)
C15 0.0309(8) 0.0274(8) 0.0245(8) -0.0077(7) 0.0058(7) -0.0036(7)
C16 0.0334(9) 0.0214(7) 0.0262(8) -0.0047(7) 0.0035(7) 0.0015(7)
C17 0.0225(7) 0.0217(7) 0.0176(7) 0.0002(6) 0.0024(6) -0.0002(6)
C18 0.0212(7) 0.0190(6) 0.0198(6) -0.0009(6) 0.0016(5) 0.0011(6)
C19 0.0303(9) 0.0308(9) 0.0323(9) 0.0035(7) 0.0092(7) 0.0126(7)
C20 0.0247(8) 0.0215(7) 0.0309(8) -0.0006(6) 0.0109(7) 0.0074(6)
C21 0.0308(8) 0.0256(8) 0.0357(8) 0.0033(8) 0.0137(7) 0.0056(7)
C22 0.0471(12) 0.0432(11) 0.0338(9) 0.0055(8) 0.0165(8) 0.0161(9)
C23 0.0465(12) 0.0651(14) 0.0336(10) -0.0133(10) 0.0054(9) 0.0219(11)
C24 0.0340(10) 0.0448(11) 0.0634(14) -0.0273(11) 0.0114(10) -0.0008(9)
C25 0.0343(10) 0.0285(9) 0.0473(10) -0.0067(8) 0.0205(8) -0.0006(7)
C26 0.0244(8) 0.0267(7) 0.0198(7) 0.0019(6) 0.0060(6) 0.0018(6)
C27 0.0269(9) 0.0376(9) 0.0344(9) -0.0063(8) 0.0044(7) -0.0095(7)
C28 0.0520(12) 0.0336(10) 0.0350(10) -0.0073(8) 0.0045(9) -0.0065(9)
C29 0.0233(8) 0.0189(7) 0.0240(7) 0.0012(6) 0.0026(6) 0.0013(6)
C30 0.0222(8) 0.0277(8) 0.0249(8) 0.0022(7) -0.0022(6) 0.0081(6)
C31 0.0260(8) 0.0306(9) 0.0462(11) -0.0026(8) 0.0031(8) 0.0017(7)
C32 0.0394(11) 0.0331(10) 0.0545(12) 0.0154(9) -0.0087(9) -0.0008(8)
C33 0.0489(12) 0.0776(16) 0.0254(9) -0.0018(10) -0.0009(8) 0.0305(12)

loop_
_atom_type_symbol
_atom_type_description
_atom_type_scat_dispersion_real
_atom_type_scat_dispersion_imag
_atom_type_scat_source
C C 0.0033 0.0016 'International Tables Vol C Tables 4.2.6.8 and 6.1.1.4'
H H 0.0000 0.0000 'International Tables Vol C Tables 4.2.6.8 and 6.1.1.4'
N N 0.0061 0.0033 'International Tables Vol C Tables 4.2.6.8 and 6.1.1.4'
O O 0.0106 0.0060 'International Tables Vol C Tables 4.2.6.8 and 6.1.1.4'
S S 0.1246 0.1234 'International Tables Vol C Tables 4.2.6.8 and 6.1.1.4'

loop_
_geom_angle_atom_site_label_1
_geom_angle_atom_site_label_2
_geom_angle_atom_site_label_3
_geom_angle
C19 S1 C8 99.91(7)
C26 O3 C27 115.52(13)
C29 O5 C30 120.05(12)
C29 N1 C17 122.12(12)
C29 N1 C18 125.82(12)
C17 N1 C18 109.80(12)
C2 C1 C6 111.72(13)
C2 C1 H1A 109.3
C6 C1 H1A 109.3
C2 C1 H1B 109.3
C6 C1 H1B 109.3
H1A C1 H1B 107.9
O1 C2 C3 122.54(17)
O1 C2 C1 121.62(17)
C3 C2 C1 115.83(15)
C2 C3 C4 110.68(14)
C2 C3 H3A 109.5
C4 C3 H3A 109.5
C2 C3 H3B 109.5
C4 C3 H3B 109.5
H3A C3 H3B 108.1
C5 C4 C3 111.57(14)
C5 C4 H4A 109.3
C3 C4 H4A 109.3
C5 C4 H4B 109.3
C3 C4 H4B 109.3
H4A C4 H4B 108.0
C4 C5 C6 113.34(13)
C4 C5 H5A 108.9
C6 C5 H5A 108.9
C4 C5 H5B 108.9
C6 C5 H5B 108.9
H5A C5 H5B 107.7
C5 C6 C7 113.41(12)
C5 C6 C1 106.49(12)
C7 C6 C1 106.97(12)
C5 C6 C11 110.36(12)
C7 C6 C11 109.64(11)
C1 C6 C11 109.84(12)
C8 C7 C6 117.17(12)
C8 C7 H7A 108.0
C6 C7 H7A 108.0
C8 C7 H7B 108.0
C6 C7 H7B 108.0
H7A C7 H7B 107.2
C7 C8 C9 111.67(12)
C7 C8 S1 111.20(10)
C9 C8 S1 113.74(11)
C7 C8 H8 106.6
C9 C8 H8 106.6
S1 C8 H8 106.6
C8 C9 C10 112.00(12)
C8 C9 H9A 109.2
C10 C9 H9A 109.2
C8 C9 H9B 109.2
C10 C9 H9B 109.2
H9A C9 H9B 107.9
C26 C10 C9 110.22(12)
C26 C10 C11 108.65(12)
C9 C10 C11 112.96(12)
C26 C10 H10 108.3
C9 C10 H10 108.3
C11 C10 H10 108.3
C12 C11 C18 102.01(12)
C12 C11 C10 110.72(11)
C18 C11 C10 112.38(11)
C12 C11 C6 114.26(11)
C18 C11 C6 107.11(11)
C10 C11 C6 110.13(11)
C17 C12 C13 119.23(13)
C17 C12 C11 110.33(12)
C13 C12 C11 130.24(14)
C14 C13 C12 119.27(14)
C14 C13 H13 120.4
C12 C13 H13 120.4
C15 C14 C13 120.41(14)
C15 C14 H14 119.8
C13 C14 H14 119.8
C14 C15 C16 121.15(15)
C14 C15 H15 119.4
C16 C15 H15 119.4
C17 C16 C15 117.97(15)
C17 C16 H16 121.0
C15 C16 H16 121.0
C16 C17 C12 121.92(13)
C16 C17 N1 128.38(14)
C12 C17 N1 109.54(12)
O2 C18 N1 125.25(14)
O2 C18 C11 127.34(14)
N1 C18 C11 107.24(11)
C20 C19 S1 113.94(11)
C20 C19 H19A 108.8
S1 C19 H19A 108.8
C20 C19 H19B 108.8
S1 C19 H19B 108.8
H19A C19 H19B 107.7
C21 C20 C25 118.89(16)
C21 C20 C19 120.15(15)
C25 C20 C19 120.94(15)
C22 C21 C20 121.16(17)
C22 C21 H21 119.4
C20 C21 H21 119.4
C23 C22 C21 119.52(18)
C23 C22 H22 120.2
C21 C22 H22 120.2
C22 C23 C24 119.70(18)
C22 C23 H23 120.2
C24 C23 H23 120.2
C25 C24 C23 120.49(19)
C25 C24 H24 119.8
C23 C24 H24 119.8
C24 C25 C20 120.22(18)
C24 C25 H25 119.9
C20 C25 H25 119.9
O4 C26 O3 123.24(15)
O4 C26 C10 124.44(14)
O3 C26 C10 112.30(13)
O3 C27 C28 110.91(14)
O3 C27 H27A 109.5
C28 C27 H27A 109.5
O3 C27 H27B 109.5
C28 C27 H27B 109.5
H27A C27 H27B 108.0
C27 C28 H28A 109.5
C27 C28 H28B 109.5
H28A C28 H28B 109.5
C27 C28 H28C 109.5
H28A C28 H28C 109.5
H28B C28 H28C 109.5
O6 C29 O5 127.96(14)
O6 C29 N1 121.61(14)
O5 C29 N1 110.41(12)
O5 C30 C32 110.23(14)
O5 C30 C33 101.75(12)
C32 C30 C33 111.85(18)
O5 C30 C31 108.83(13)
C32 C30 C31 113.11(15)
C33 C30 C31 110.45(16)
C30 C31 H31A 109.5
C30 C31 H31B 109.5
H31A C31 H31B 109.5
C30 C31 H31C 109.5
H31A C31 H31C 109.5
H31B C31 H31C 109.5
C30 C32 H32A 109.5
C30 C32 H32B 109.5
H32A C32 H32B 109.5
C30 C32 H32C 109.5
H32A C32 H32C 109.5
H32B C32 H32C 109.5
C30 C33 H33A 109.5
C30 C33 H33B 109.5
H33A C33 H33B 109.5
C30 C33 H33C 109.5
H33A C33 H33C 109.5
H33B C33 H33C 109.5

loop_
_geom_bond_atom_site_label_1
_geom_bond_atom_site_label_2
_geom_bond_distance
S1 C19 1.8316(17)
S1 C8 1.8332(15)
O1 C2 1.212(2)
O2 C18 1.2000(16)
O3 C26 1.3487(19)
O3 C27 1.4565(19)
O4 C26 1.2000(18)
O5 C29 1.3144(17)
O5 C30 1.4936(18)
O6 C29 1.2088(18)
N1 C29 1.4137(19)
N1 C17 1.4242(18)
N1 C18 1.4265(19)
C1 C2 1.512(2)
C1 C6 1.556(2)
C1 H1A 0.9900
C1 H1B 0.9900
C2 C3 1.506(3)
C3 C4 1.532(2)
C3 H3A 0.9900
C3 H3B 0.9900
C4 C5 1.529(2)
C4 H4A 0.9900
C4 H4B 0.9900
C5 C6 1.541(2)
C5 H5A 0.9900
C5 H5B 0.9900
C6 C7 1.542(2)
C6 C11 1.587(2)
C7 C8 1.529(2)
C7 H7A 0.9900
C7 H7B 0.9900
C8 C9 1.529(2)
C8 H8 1.0000
C9 C10 1.535(2)
C9 H9A 0.9900
C9 H9B 0.9900
C10 C26 1.511(2)
C10 C11 1.556(2)
C10 H10 1.0000
C11 C12 1.5118(19)
C11 C18 1.547(2)
C12 C17 1.392(2)
C12 C13 1.3984(19)
C13 C14 1.388(2)
C13 H13 0.9500
C14 C15 1.387(2)
C14 H14 0.9500
C15 C16 1.390(2)
C15 H15 0.9500
C16 C17 1.386(2)
C16 H16 0.9500
C19 C20 1.499(2)
C19 H19A 0.9900
C19 H19B 0.9900
C20 C21 1.387(2)
C20 C25 1.388(2)
C21 C22 1.387(2)
C21 H21 0.9500
C22 C23 1.381(3)
C22 H22 0.9500
C23 C24 1.391(3)
C23 H23 0.9500
C24 C25 1.381(3)
C24 H24 0.9500
C25 H25 0.9500
C27 C28 1.506(2)
C27 H27A 0.9900
C27 H27B 0.9900
C28 H28A 0.9800
C28 H28B 0.9800
C28 H28C 0.9800
C30 C32 1.506(2)
C30 C33 1.513(2)
C30 C31 1.516(2)
C31 H31A 0.9800
C31 H31B 0.9800
C31 H31C 0.9800
C32 H32A 0.9800
C32 H32B 0.9800
C32 H32C 0.9800
C33 H33A 0.9800
C33 H33B 0.9800
C33 H33C 0.9800

loop_
_geom_torsion_atom_site_label_1
_geom_torsion_atom_site_label_2
_geom_torsion_atom_site_label_3
_geom_torsion_atom_site_label_4
_geom_torsion
C6 C1 C2 O1 125.34(17)
C6 C1 C2 C3 -54.24(19)
O1 C2 C3 C4 -129.75(18)
C1 C2 C3 C4 49.8(2)
C2 C3 C4 C5 -49.71(19)
C3 C4 C5 C6 57.45(17)
C4 C5 C6 C7 58.81(17)
C4 C5 C6 C1 -58.56(16)
C4 C5 C6 C11 -177.73(12)
C2 C1 C6 C5 55.32(16)
C2 C1 C6 C7 -66.24(16)
C2 C1 C6 C11 174.83(13)
C5 C6 C7 C8 73.86(16)
C1 C6 C7 C8 -169.05(13)
C11 C6 C7 C8 -49.99(16)
C6 C7 C8 C9 49.41(17)
C6 C7 C8 S1 -78.82(14)
C19 S1 C8 C7 -162.86(11)
C19 S1 C8 C9 70.03(12)
C7 C8 C9 C10 -50.12(16)
S1 C8 C9 C10 76.75(14)
C8 C9 C10 C26 177.84(12)
C8 C9 C10 C11 56.09(16)
C26 C10 C11 C12 53.41(15)
C9 C10 C11 C12 176.03(12)
C26 C10 C11 C18 -59.94(15)
C9 C10 C11 C18 62.68(16)
C26 C10 C11 C6 -179.27(12)
C9 C10 C11 C6 -56.64(15)
C5 C6 C11 C12 51.18(15)
C7 C6 C11 C12 176.80(12)
C1 C6 C11 C12 -65.93(15)
C5 C6 C11 C18 163.36(11)
C7 C6 C11 C18 -71.02(14)
C1 C6 C11 C18 46.25(14)
C5 C6 C11 C10 -74.15(14)
C7 C6 C11 C10 51.47(14)
C1 C6 C11 C10 168.73(12)
C18 C11 C12 C17 -6.71(15)
C10 C11 C12 C17 -126.48(13)
C6 C11 C12 C17 108.50(14)
C18 C11 C12 C13 167.99(14)
C10 C11 C12 C13 48.2(2)
C6 C11 C12 C13 -76.80(19)
C17 C12 C13 C14 -2.6(2)
C11 C12 C13 C14 -176.87(14)
C12 C13 C14 C15 1.8(2)
C13 C14 C15 C16 0.1(2)
C14 C15 C16 C17 -1.3(2)
C15 C16 C17 C12 0.6(2)
C15 C16 C17 N1 175.50(15)
C13 C12 C17 C16 1.4(2)
C11 C12 C17 C16 176.74(14)
C13 C12 C17 N1 -174.42(12)
C11 C12 C17 N1 0.95(17)
C29 N1 C17 C16 26.7(2)
C18 N1 C17 C16 -169.48(15)
C29 N1 C17 C12 -157.88(13)
C18 N1 C17 C12 5.96(17)
C29 N1 C18 O2 -22.6(2)
C17 N1 C18 O2 174.25(14)
C29 N1 C18 C11 152.95(13)
C17 N1 C18 C11 -10.15(16)
C12 C11 C18 O2 -174.51(14)
C10 C11 C18 O2 -55.9(2)
C6 C11 C18 O2 65.16(18)
C12 C11 C18 N1 10.02(14)
C10 C11 C18 N1 128.62(12)
C6 C11 C18 N1 -110.31(12)
C8 S1 C19 C20 53.16(13)
S1 C19 C20 C21 -112.20(15)
S1 C19 C20 C25 69.34(18)
C25 C20 C21 C22 1.3(2)
C19 C20 C21 C22 -177.19(15)
C20 C21 C22 C23 -1.4(2)
C21 C22 C23 C24 0.7(3)
C22 C23 C24 C25 0.1(3)
C23 C24 C25 C20 -0.3(3)
C21 C20 C25 C24 -0.4(2)
C19 C20 C25 C24 178.04(16)
C27 O3 C26 O4 -3.5(2)
C27 O3 C26 C10 175.52(13)
C9 C10 C26 O4 -63.9(2)
C11 C10 C26 O4 60.40(19)
C9 C10 C26 O3 117.11(14)
C11 C10 C26 O3 -118.63(13)
C26 O3 C27 C28 -78.81(18)
C30 O5 C29 O6 11.7(2)
C30 O5 C29 N1 -166.98(12)
C17 N1 C29 O6 3.7(2)
C18 N1 C29 O6 -157.49(15)
C17 N1 C29 O5 -177.58(13)
C18 N1 C29 O5 21.3(2)
C29 O5 C30 C32 -68.0(2)
C29 O5 C30 C33 173.19(16)
C29 O5 C30 C31 56.58(18)
